data_1566156
loop_
_publ_author_name
'Guo, Rui'
'Zhang, Xin'
'Li, Tong'
'Li, Qianli'
'Ruiz, David A.'
'Liu, Liu Leo'
'Tung, Chen-Ho'
'Kong, Lingbing'

_publ_section_title
;
 Unraveling the reactivity of a cationic iminoborane: avenues to unusual
 boron cations
;
_journal_issue 8
_journal_name_full 'Chemical Science'
_journal_page_first 2303
_journal_page_last 2309
_journal_paper_doi 10.1039/D2SC00002D
_journal_volume 13
_journal_year 2022
_chemical_formula_moiety 'Al Br4, C29 H49 B N3, 2(C6 H6)'
_chemical_formula_sum 'C41 H61 Al B Br4 N3'
_chemical_formula_weight 953.35
_space_group_crystal_system triclinic
_space_group_IT_number 2
_space_group_name_Hall '-P 1'
_space_group_name_H-M_alt 'P -1'
_atom_sites_solution_hydrogens geom
_atom_sites_solution_primary dual
_audit_creation_date 2021-04-15
_audit_creation_method
;
Olex2 1.3
(compiled 2020.11.12 svn.r5f609507 for OlexSys, GUI svn.r6272)
;
_audit_update_record
;
2021-04-16 deposited with the CCDC.	2022-01-26 downloaded from the CCDC.
;
_cell_angle_alpha 65.411(6)
_cell_angle_beta 78.295(5)
_cell_angle_gamma 80.201(4)
_cell_formula_units_Z 2
_cell_length_a 10.2658(5)
_cell_length_b 15.8170(9)
_cell_length_c 15.9702(11)
_cell_measurement_reflns_used 8581
_cell_measurement_temperature 172.99(10)
_cell_measurement_theta_max 75.3800
_cell_measurement_theta_min 3.0720
_cell_volume 2298.2(3)
_computing_cell_refinement 'CrysAlisPro 1.171.40.84a (Rigaku OD, 2020)'
_computing_data_collection 'CrysAlisPro 1.171.40.84a (Rigaku OD, 2020)'
_computing_data_reduction 'CrysAlisPro 1.171.40.84a (Rigaku OD, 2020)'
_computing_molecular_graphics 'Olex2 1.3 (Dolomanov et al., 2009)'
_computing_publication_material 'Olex2 1.3 (Dolomanov et al., 2009)'
_computing_structure_refinement 'SHELXL 2018/3 (Sheldrick, 2015)'
_computing_structure_solution 'SHELXT  (Sheldrick, 2015)'
_diffrn_ambient_environment N~2~
_diffrn_ambient_temperature 172.99(10)
_diffrn_detector 'Hybrid Pixel Array Detector'
_diffrn_detector_area_resol_mean 10.0000
_diffrn_detector_type HyPix
_diffrn_measured_fraction_theta_full 0.981
_diffrn_measured_fraction_theta_max 0.981
_diffrn_measurement_details
;
List of Runs (angles in degrees, time in seconds):

  # Type    Start    End  Width  t~exp~   \w     \q     \k     \f   Frames
#--------------------------------------------------------------------------
  1  \w     74.00 106.00   1.00    3.30    --  106.49 -99.00  90.00   32
  2  \w     36.00  65.00   1.00    3.30    --  106.49 -99.00 -30.00   29
  3  \w     72.00 106.00   1.00    3.30    --  106.49 -99.00 -30.00   34
  4  \w     67.00 132.00   1.00    3.30    --  106.49 -84.00-109.00   65
  5  \w     72.00 103.00   1.00    3.30    --  106.49 -99.00-120.00   31
  6  \w     34.00  69.00   1.00    3.30    --  106.49 -99.00-120.00   35
  7  \w     38.00 111.00   1.00    3.30    --  106.49-125.00-120.00   73
  8  \w     35.00  64.00   1.00    3.30    --  106.49 -57.00  30.00   29
  9  \w     35.00  70.00   1.00    3.30    --  106.49 -99.00  90.00   35
 10  \w     34.00  66.00   1.00    3.30    --  106.49 -57.00  90.00   32
 11  \w     36.00  77.00   1.00    3.30    --  106.49   0.00 120.00   41
 12  \w     93.00 177.00   1.00    3.30    --  106.49   0.00 120.00   84
 13  \w    101.00 157.00   1.00    3.30    --  106.49  84.00  10.00   56
 14  \w    139.00 178.00   1.00    3.30    --  106.49  19.00 -30.00   39
 15  \w    125.00 178.00   1.00    3.30    --  106.49 125.00-150.00   53
 16  \w    129.00 178.00   1.00    3.30    --  106.49 125.00 -90.00   49
 17  \w     95.00 121.00   1.00    3.30    --  106.49 125.00-150.00   26
 18  \w     95.00 121.00   1.00    3.30    --  106.49 125.00 -90.00   26
 19  \w     94.00 124.00   1.00    3.30    --  106.49  19.00 -30.00   30
 20  \w     95.00 166.00   1.00    3.30    --  106.49  19.00-180.00   71
 21  \w     36.00  66.00   1.00    3.30    --  106.49 -57.00 -60.00   30
 22  \w     39.00  66.00   1.00    3.30    --  106.49 -57.00-120.00   27
 23  \w     35.00  64.00   1.00    3.30    --  106.49 -84.00-109.00   29
 24  \w     34.00 104.00   1.00    3.30    --  106.49 -99.00  30.00   70
 25  \w    -21.00  40.00   1.00    0.50    --   48.32 -84.00-109.00   61
 26  \w    -24.00  27.00   1.00    0.50    --   48.32 -19.00 -30.00   51
 27  \w    -74.00  24.00   1.00    0.50    --  -48.32  84.00  10.00   98
 28  \w    -62.00  24.00   1.00    0.50    --  -48.32  57.00 150.00   86
 29  \w    -83.00 -39.00   1.00    3.30    --  -86.25  84.00  10.00   44
 30  \w    -43.00 -13.00   1.00    3.30    --  -86.25  38.00 -60.00   30
 31  \w   -114.00 -88.00   1.00    3.30    --  -86.25 -84.00-109.00   26
 32  \w   -120.00 -73.00   1.00    0.50    --  -48.32-125.00 -30.00   47
 33  \w   -150.00-122.00   1.00    3.30    --  -86.25 -84.00-109.00   28
;
_diffrn_measurement_device 'four-circle diffractometer'
_diffrn_measurement_device_type 'XtaLAB Synergy, Dualflex, HyPix'
_diffrn_measurement_method '\w scans'
_diffrn_orient_matrix_type 'CrysAlisPro convention (1999,Acta A55,543-557)'
_diffrn_orient_matrix_UB_11 0.0777351000
_diffrn_orient_matrix_UB_12 0.0855813000
_diffrn_orient_matrix_UB_13 -0.0610468000
_diffrn_orient_matrix_UB_21 -0.0521637000
_diffrn_orient_matrix_UB_22 0.0428641000
_diffrn_orient_matrix_UB_23 0.0726923000
_diffrn_orient_matrix_UB_31 0.1222416000
_diffrn_orient_matrix_UB_32 -0.0491858000
_diffrn_orient_matrix_UB_33 0.0499308000
_diffrn_radiation_monochromator mirror
_diffrn_radiation_probe x-ray
_diffrn_radiation_type 'Cu K\a'
_diffrn_radiation_wavelength 1.54184
_diffrn_reflns_av_R_equivalents 0.0484
_diffrn_reflns_av_unetI/netI 0.0544
_diffrn_reflns_Laue_measured_fraction_full 0.981
_diffrn_reflns_Laue_measured_fraction_max 0.981
_diffrn_reflns_limit_h_max 12
_diffrn_reflns_limit_h_min -9
_diffrn_reflns_limit_k_max 18
_diffrn_reflns_limit_k_min -18
_diffrn_reflns_limit_l_max 19
_diffrn_reflns_limit_l_min -18
_diffrn_reflns_number 21862
_diffrn_reflns_point_group_measured_fraction_full 0.981
_diffrn_reflns_point_group_measured_fraction_max 0.981
_diffrn_reflns_theta_full 67.079
_diffrn_reflns_theta_max 67.079
_diffrn_reflns_theta_min 3.077
_diffrn_source 'micro-focus sealed X-ray tube'
_diffrn_source_type 'PhotonJet (Cu) X-ray Source'
_exptl_absorpt_coefficient_mu 4.674
_exptl_absorpt_correction_T_max 1.00000
_exptl_absorpt_correction_T_min 0.66522
_exptl_absorpt_correction_type multi-scan
_exptl_absorpt_process_details
;
CrysAlisPro 1.171.40.84a (Rigaku Oxford Diffraction, 2020)
Empirical absorption correction using spherical harmonics,
implemented in SCALE3 ABSPACK scaling algorithm.
;
_exptl_crystal_colour colourless
_exptl_crystal_colour_primary colourless
_exptl_crystal_density_diffrn 1.378
_exptl_crystal_description needle
_exptl_crystal_F_000 972
_exptl_crystal_size_max 0.4
_exptl_crystal_size_mid 0.2
_exptl_crystal_size_min 0.1
_refine_diff_density_max 1.200
_refine_diff_density_min -0.770
_refine_diff_density_rms 0.080
_refine_ls_extinction_method none
_refine_ls_goodness_of_fit_ref 1.053
_refine_ls_hydrogen_treatment constr
_refine_ls_matrix_type full
_refine_ls_number_parameters 574
_refine_ls_number_reflns 8060
_refine_ls_number_restraints 406
_refine_ls_restrained_S_all 1.036
_refine_ls_R_factor_all 0.0653
_refine_ls_R_factor_gt 0.0532
_refine_ls_shift/su_max 0.001
_refine_ls_shift/su_mean 0.000
_refine_ls_structure_factor_coef Fsqd
_refine_ls_weighting_details 'w=1/[\s^2^(Fo^2^)+(0.0421P)^2^+5.1920P] where P=(Fo^2^+2Fc^2^)/3'
_refine_ls_weighting_scheme calc
_refine_ls_wR_factor_gt 0.1246
_refine_ls_wR_factor_ref 0.1307
_reflns_Friedel_coverage 0.000
_reflns_number_gt 6907
_reflns_number_total 8060
_reflns_threshold_expression 'I > 2\s(I)'
_cod_data_source_file d2sc00002d2.cif
_cod_data_source_block klb-95
_cod_depositor_comments 'Adding full bibliography for 1566151--1566160.cif.'
_cod_database_code 1566156
_shelx_shelxl_version_number 2018/3
_chemical_oxdiff_formula CNB
_shelx_space_group_comment
;
The symmetry employed for this shelxl refinement is uniquely defined
by the following loop, which should always be used as a source of
symmetry information in preference to the above space-group names.
They are only intended as comments.
;
_shelx_estimated_absorpt_t_max 0.652
_shelx_estimated_absorpt_t_min 0.256
_reflns_odcompleteness_completeness 98.14
_reflns_odcompleteness_iscentric 1
_reflns_odcompleteness_theta 66.97
_olex2_refinement_description
;
1. Fixed Uiso
 At 1.2 times of:
  All C(H) groups
 At 1.5 times of:
  All C(H,H,H) groups
2. Restrained distances
 C47B-C46B = C47B-C42B = C43B-C42B = C44B-C43B = C45B-C44B = C46B-C45B
 1.38 with sigma of 0.02
 C33-C34 \\sim C34-C35 \\sim C35-C30 \\sim C30-C31 \\sim C31-C32 \\sim C32-C33
 with sigma of 0.02
 C33-C31 \\sim C33-C31 \\sim C30-C34 \\sim C30-C32 \\sim C32-C34 \\sim C31-C35
 with sigma of 0.04
 C46A-C47A \\sim C47A-C42A \\sim C42A-C43A \\sim C43A-C44A \\sim C44A-C45A
\\sim C45A-C46A
 with sigma of 0.02
 C46A-C44A \\sim C46A-C44A \\sim C43A-C47A \\sim C43A-C45A \\sim C45A-C47A
\\sim C44A-C42A
 with sigma of 0.04
 C41-C36 \\sim C36-C37 \\sim C37-C38 \\sim C38-C39 \\sim C39-C40 \\sim C40-C41
 with sigma of 0.02
 C41-C39 \\sim C41-C39 \\sim C38-C36 \\sim C38-C40 \\sim C40-C36 \\sim C39-C37
 with sigma of 0.04
 C44B-C43B \\sim C43B-C42B \\sim C42B-C47B \\sim C47B-C46B \\sim C46B-C45B
\\sim C45B-C44B
 with sigma of 0.02
 C44B-C46B \\sim C44B-C46B \\sim C47B-C43B \\sim C47B-C45B \\sim C45B-C43B
\\sim C46B-C42B
 with sigma of 0.04
3. Restrained planarity
 C30, C31, C32, C33, C34, C35
 with sigma of 0.1
 C42A, C43A, C44A, C45A, C46A, C47A
 with sigma of 0.1
 C36, C37, C38, C39, C40, C41
 with sigma of 0.1
 C42B, C43B, C44B, C45B, C46B, C47B
 with sigma of 0.1
4. Uiso/Uaniso restraints and constraints
C30 \\sim C31 \\sim C32 \\sim C33 \\sim C34 \\sim C35: within 2A with sigma of
0.04 and sigma for terminal atoms of 0.08 within 2A
C42A \\sim C43A \\sim C44A \\sim C45A \\sim C46A \\sim C47A: within 2A with
sigma of 0.04 and sigma for terminal atoms of 0.08 within 2A
C36 \\sim C37 \\sim C38 \\sim C39 \\sim C40 \\sim C41: within 2A with sigma of
0.04 and sigma for terminal atoms of 0.08 within 2A
C42B \\sim C43B \\sim C44B \\sim C45B \\sim C46B \\sim C47B: within 2A with
sigma of 0.01 and sigma for terminal atoms of 0.02 within 2A
5. Rigid body (RIGU) restrains
 C30, C31, C32, C33, C34, C35
 with sigma for 1-2 distances of 0.004 and sigma for 1-3 distances of 0.004
 C42A, C43A, C44A, C45A, C46A, C47A
 with sigma for 1-2 distances of 0.004 and sigma for 1-3 distances of 0.004
 C36, C37, C38, C39, C40, C41
 with sigma for 1-2 distances of 0.004 and sigma for 1-3 distances of 0.004
 C42B, C43B, C44B, C45B, C46B, C47B
 with sigma for 1-2 distances of 0.004 and sigma for 1-3 distances of 0.004
6. Others
 Fixed Sof: C42B(0.5) H42B(0.5) C43B(0.5) H43B(0.5) C44B(0.5) H44B(0.5)
 C45B(0.5) H45B(0.5) C46B(0.5) H46B(0.5) C47B(0.5) H47B(0.5) C30(0.5) H30(0.5)
 C31(0.5) H31(0.5) C32(0.5) H32(0.5) C33(0.5) H33(0.5) C34(0.5) H34(0.5)
 C35(0.5) H35(0.5) C36(0.5) H36(0.5) C37(0.5) H37(0.5) C38(0.5) H38(0.5)
 C39(0.5) H39(0.5) C40(0.5) H40(0.5) C41(0.5) H41(0.5) C42A(0.5) H42A(0.5)
 C43A(0.5) H43A(0.5) C44A(0.5) H44A(0.5) C45A(0.5) H45A(0.5) C46A(0.5)
 H46A(0.5) C47A(0.5) H47A(0.5)
7.a Ternary CH refined with riding coordinates:
 C22(H22), C25(H25)
7.b Aromatic/amide H refined with riding coordinates:
 C3(H3), C5(H5), C42B(H42B), C43B(H43B), C44B(H44B), C45B(H45B), C46B(H46B),
 C47B(H47B), C30(H30), C31(H31), C32(H32), C33(H33), C34(H34), C35(H35),
 C36(H36), C37(H37), C38(H38), C39(H39), C40(H40), C41(H41), C42A(H42A),
 C43A(H43A), C44A(H44A), C45A(H45A), C46A(H46A), C47A(H47A)
7.c Idealised Me refined as rotating group:
 C8(H8A,H8B,H8C), C9(H9A,H9B,H9C), C10(H10A,H10B,H10C), C12(H12A,H12B,H12C),
 C13(H13A,H13B,H13C), C14(H14A,H14B,H14C), C16(H16A,H16B,H16C), C17(H17A,H17B,
 H17C), C18(H18A,H18B,H18C), C23(H23A,H23B,H23C), C24(H24A,H24B,H24C), C26(H26A,
 H26B,H26C), C27(H27A,H27B,H27C), C28(H28A,H28B,H28C), C29(H29A,H29B,H29C)
;
_olex2_submission_special_instructions 'No special instructions were received'
_oxdiff_exptl_absorpt_empirical_details
;
Empirical correction (ABSPACK) includes:
- Absorption correction using spherical harmonics
- Frame scaling
;
_oxdiff_exptl_absorpt_empirical_full_max 1.705
_oxdiff_exptl_absorpt_empirical_full_min 0.598

loop_
_space_group_symop_operation_xyz
'x, y, z'
'-x, -y, -z'

loop_
_atom_site_label
_atom_site_type_symbol
_atom_site_fract_x
_atom_site_fract_y
_atom_site_fract_z
_atom_site_U_iso_or_equiv
_atom_site_adp_type
_atom_site_occupancy
_atom_site_site_symmetry_order
_atom_site_calc_flag
_atom_site_refinement_flags_posn
_atom_site_refinement_flags_adp
_atom_site_refinement_flags_occupancy
_atom_site_disorder_assembly
_atom_site_disorder_group
Br1 Br 0.09123(7) 0.84539(4) 0.01486(4) 0.06852(19) Uani 1 1 d . . . . .
Br2 Br 0.01352(6) 0.69423(4) 0.26659(4) 0.0688(2) Uani 1 1 d . . . . .
Br3 Br 0.30862(6) 0.83464(4) 0.18197(5) 0.06326(18) Uani 1 1 d . . . . .
Br4 Br 0.31660(5) 0.62809(4) 0.12554(4) 0.04913(15) Uani 1 1 d . . . . .
Al1 Al 0.18137(12) 0.75122(8) 0.14704(8) 0.0323(3) Uani 1 1 d . . . . .
N1 N 0.5768(3) 0.7042(2) 0.4468(2) 0.0249(6) Uani 1 1 d . . . . .
N2 N 0.6458(3) 0.7004(2) 0.2069(2) 0.0259(6) Uani 1 1 d . . . . .
N3 N 0.6595(3) 0.8386(2) 0.1993(2) 0.0281(6) Uani 1 1 d . . . . .
C1 C 0.5454(3) 0.6883(2) 0.5406(2) 0.0222(7) Uani 1 1 d . . . . .
C2 C 0.4115(4) 0.7088(2) 0.5772(2) 0.0241(7) Uani 1 1 d . . . . .
C3 C 0.3860(4) 0.6952(2) 0.6707(3) 0.0263(7) Uani 1 1 d . . . . .
H3 H 0.298702 0.707930 0.695875 0.032 Uiso 1 1 calc R U . . .
C4 C 0.4841(4) 0.6637(2) 0.7285(2) 0.0248(7) Uani 1 1 d . . . . .
C5 C 0.6131(4) 0.6423(2) 0.6904(2) 0.0246(7) Uani 1 1 d . . . . .
H5 H 0.679423 0.619757 0.728467 0.029 Uiso 1 1 calc R U . . .
C6 C 0.6477(3) 0.6532(2) 0.5977(2) 0.0233(7) Uani 1 1 d . . . . .
C7 C 0.7935(4) 0.6287(3) 0.5608(3) 0.0295(8) Uani 1 1 d . . . . .
C8 C 0.8530(4) 0.7179(3) 0.4873(3) 0.0393(9) Uani 1 1 d . . . . .
H8A H 0.803605 0.743872 0.435727 0.059 Uiso 1 1 calc R U . . .
H8B H 0.944784 0.702957 0.465993 0.059 Uiso 1 1 calc R U . . .
H8C H 0.847603 0.762599 0.514437 0.059 Uiso 1 1 calc R U . . .
C9 C 0.8834(4) 0.5885(3) 0.6381(3) 0.0393(9) Uani 1 1 d . . . . .
H9A H 0.883944 0.633982 0.663170 0.059 Uiso 1 1 calc R U . . .
H9B H 0.972793 0.573418 0.612347 0.059 Uiso 1 1 calc R U . . .
H9C H 0.849298 0.533033 0.686640 0.059 Uiso 1 1 calc R U . . .
C10 C 0.8017(4) 0.5533(3) 0.5225(3) 0.0389(9) Uani 1 1 d . . . . .
H10A H 0.775464 0.496101 0.572438 0.058 Uiso 1 1 calc R U . . .
H10B H 0.891793 0.543184 0.494527 0.058 Uiso 1 1 calc R U . . .
H10C H 0.743024 0.573310 0.476603 0.058 Uiso 1 1 calc R U . . .
C11 C 0.2961(4) 0.7452(3) 0.5180(3) 0.0340(9) Uani 1 1 d . . . . .
C12 C 0.1634(4) 0.7621(4) 0.5756(3) 0.0499(12) Uani 1 1 d . . . . .
H12A H 0.142789 0.705007 0.627715 0.075 Uiso 1 1 calc R U . . .
H12B H 0.093538 0.783004 0.537495 0.075 Uiso 1 1 calc R U . . .
H12C H 0.170583 0.808872 0.597556 0.075 Uiso 1 1 calc R U . . .
C13 C 0.3220(5) 0.8400(3) 0.4365(3) 0.0452(11) Uani 1 1 d . . . . .
H13A H 0.330797 0.884816 0.460633 0.068 Uiso 1 1 calc R U . . .
H13B H 0.248436 0.861495 0.401629 0.068 Uiso 1 1 calc R U . . .
H13C H 0.402776 0.832691 0.396641 0.068 Uiso 1 1 calc R U . . .
C14 C 0.2759(4) 0.6727(3) 0.4822(3) 0.0391(10) Uani 1 1 d . . . . .
H14A H 0.358814 0.656695 0.449275 0.059 Uiso 1 1 calc R U . . .
H14B H 0.209802 0.698344 0.441088 0.059 Uiso 1 1 calc R U . . .
H14C H 0.246370 0.617671 0.533984 0.059 Uiso 1 1 calc R U . . .
C15 C 0.4471(4) 0.6542(3) 0.8297(3) 0.0317(8) Uani 1 1 d . . . . .
C16 C 0.3822(6) 0.7470(3) 0.8324(3) 0.0492(12) Uani 1 1 d . . . . .
H16A H 0.444446 0.793419 0.801039 0.074 Uiso 1 1 calc R U . . .
H16B H 0.356891 0.740249 0.895992 0.074 Uiso 1 1 calc R U . . .
H16C H 0.304247 0.766026 0.801973 0.074 Uiso 1 1 calc R U . . .
C17 C 0.3522(6) 0.5779(4) 0.8819(3) 0.0522(12) Uani 1 1 d . . . . .
H17A H 0.271699 0.595525 0.854388 0.078 Uiso 1 1 calc R U . . .
H17B H 0.330883 0.569836 0.946019 0.078 Uiso 1 1 calc R U . . .
H17C H 0.394451 0.520243 0.878266 0.078 Uiso 1 1 calc R U . . .
C18 C 0.5691(5) 0.6255(4) 0.8805(3) 0.0483(11) Uani 1 1 d . . . . .
H18A H 0.615118 0.568869 0.876438 0.072 Uiso 1 1 calc R U . . .
H18B H 0.540475 0.615525 0.944683 0.072 Uiso 1 1 calc R U . . .
H18C H 0.628162 0.674128 0.852151 0.072 Uiso 1 1 calc R U . . .
C19 C 0.6356(3) 0.7508(2) 0.2583(2) 0.0243(7) Uani 1 1 d . . . . .
C20 C 0.6764(4) 0.7574(3) 0.1141(3) 0.0326(8) Uani 1 1 d . . . . .
C21 C 0.6854(4) 0.8442(3) 0.1096(3) 0.0332(8) Uani 1 1 d . . . . .
C22 C 0.6554(4) 0.9146(3) 0.2325(3) 0.0367(9) Uani 1 1 d . . . . .
H22 H 0.625765 0.887843 0.299837 0.044 Uiso 1 1 calc R U . . .
C23 C 0.7957(5) 0.9425(4) 0.2186(4) 0.0511(12) Uani 1 1 d . . . . .
H23A H 0.853769 0.888164 0.248490 0.077 Uiso 1 1 calc R U . . .
H23B H 0.793023 0.987174 0.245270 0.077 Uiso 1 1 calc R U . . .
H23C H 0.828592 0.969672 0.153218 0.077 Uiso 1 1 calc R U . . .
C24 C 0.5542(6) 0.9952(3) 0.1913(5) 0.0615(15) Uani 1 1 d . . . . .
H24A H 0.585650 1.029009 0.126617 0.092 Uiso 1 1 calc R U . . .
H24B H 0.541710 1.036075 0.223585 0.092 Uiso 1 1 calc R U . . .
H24C H 0.470769 0.971957 0.197530 0.092 Uiso 1 1 calc R U . . .
C25 C 0.6324(4) 0.5989(3) 0.2413(3) 0.0326(8) Uani 1 1 d . . . . .
H25 H 0.605477 0.588601 0.191044 0.039 Uiso 1 1 calc R U . . .
C26 C 0.5250(5) 0.5664(3) 0.3242(3) 0.0395(9) Uani 1 1 d . . . . .
H26A H 0.552483 0.569072 0.376950 0.059 Uiso 1 1 calc R U . . .
H26B H 0.510515 0.503318 0.337898 0.059 Uiso 1 1 calc R U . . .
H26C H 0.443668 0.606152 0.310513 0.059 Uiso 1 1 calc R U . . .
C27 C 0.7674(5) 0.5437(3) 0.2592(4) 0.0479(11) Uani 1 1 d . . . . .
H27A H 0.831345 0.566177 0.203778 0.072 Uiso 1 1 calc R U . . .
H27B H 0.759871 0.478763 0.276180 0.072 Uiso 1 1 calc R U . . .
H27C H 0.796513 0.551338 0.308882 0.072 Uiso 1 1 calc R U . . .
C28 C 0.6914(5) 0.7242(4) 0.0379(3) 0.0499(12) Uani 1 1 d . . . . .
H28A H 0.751051 0.667951 0.051654 0.075 Uiso 1 1 calc R U . . .
H28B H 0.727215 0.771325 -0.019661 0.075 Uiso 1 1 calc R U . . .
H28C H 0.605725 0.711963 0.032575 0.075 Uiso 1 1 calc R U . . .
C29 C 0.7125(6) 0.9309(3) 0.0243(3) 0.0507(12) Uani 1 1 d . . . . .
H29A H 0.630461 0.970239 0.011897 0.076 Uiso 1 1 calc R U . . .
H29B H 0.749656 0.914499 -0.027714 0.076 Uiso 1 1 calc R U . . .
H29C H 0.774632 0.963754 0.034093 0.076 Uiso 1 1 calc R U . . .
B1 B 0.6025(4) 0.7199(3) 0.3637(3) 0.0254(8) Uani 1 1 d . . . . .
C42B C 0.0834(16) 1.0308(13) 0.2641(13) 0.108(4) Uani 0.5 1 d D U P A -2
H42B H 0.074838 1.017640 0.213988 0.130 Uiso 0.5 1 calc R U P A -2
C43B C 0.0075(14) 0.9912(11) 0.3491(11) 0.103(4) Uani 0.5 1 d D U P A -2
H43B H -0.051400 0.948826 0.357434 0.124 Uiso 0.5 1 calc R U P A -2
C44B C 0.0165(14) 1.0128(10) 0.4216(11) 0.103(3) Uani 0.5 1 d D U P A -2
H44B H -0.036639 0.985680 0.478709 0.124 Uiso 0.5 1 calc R U P A -2
C45B C 0.1040(15) 1.0743(11) 0.4106(12) 0.103(4) Uani 0.5 1 d D U P A -2
H45B H 0.112816 1.087404 0.460721 0.123 Uiso 0.5 1 calc R U P A -2
C46B C 0.1779(18) 1.1162(14) 0.3260(13) 0.110(4) Uani 0.5 1 d D U P A -2
H46B H 0.231877 1.162001 0.316318 0.132 Uiso 0.5 1 calc R U P A -2
C47B C 0.1722(18) 1.0902(14) 0.2552(14) 0.115(4) Uani 0.5 1 d D U P A -2
H47B H 0.230113 1.113686 0.199672 0.138 Uiso 0.5 1 calc R U P A -2
C30 C 0.561(2) 1.042(2) 0.4264(17) 0.047(4) Uani 0.5 1 d D U P B -1
H30 H 0.613877 1.072749 0.370264 0.056 Uiso 0.5 1 calc R U P B -1
C31 C 0.4435(19) 1.087(2) 0.4531(17) 0.041(4) Uani 0.5 1 d D U P B -1
H31 H 0.416647 1.148227 0.414799 0.049 Uiso 0.5 1 calc R U P B -1
C32 C 0.366(2) 1.0421(19) 0.5362(17) 0.042(4) Uani 0.5 1 d D U P B -1
H32 H 0.286813 1.072352 0.554437 0.050 Uiso 0.5 1 calc R U P B -1
C33 C 0.406(2) 0.9529(18) 0.5921(15) 0.041(4) Uani 0.5 1 d D U P B -1
H33 H 0.353034 0.922656 0.648495 0.050 Uiso 0.5 1 calc R U P B -1
C34 C 0.521(2) 0.907(2) 0.5663(16) 0.040(4) Uani 0.5 1 d D U P B -1
H34 H 0.547306 0.846453 0.604956 0.048 Uiso 0.5 1 calc R U P B -1
C35 C 0.600(2) 0.952(2) 0.4832(18) 0.043(4) Uani 0.5 1 d D U P B -1
H35 H 0.678892 0.920978 0.465247 0.052 Uiso 0.5 1 calc R U P B -1
C36 C -0.0031(12) 1.3314(11) 0.0879(10) 0.090(4) Uani 0.5 1 d D U P C -1
H36 H -0.015266 1.268622 0.108244 0.108 Uiso 0.5 1 calc R U P C -1
C37 C -0.0296(13) 1.3945(13) 0.0018(10) 0.095(4) Uani 0.5 1 d D U P C -1
H37 H -0.059199 1.373506 -0.036827 0.113 Uiso 0.5 1 calc R U P C -1
C38 C -0.014(3) 1.4870(17) -0.0290(17) 0.107(7) Uani 0.5 1 d D U P C -1
H38 H -0.033329 1.528312 -0.087672 0.129 Uiso 0.5 1 calc R U P C -1
C39 C 0.031(3) 1.5187(16) 0.0282(17) 0.092(5) Uani 0.5 1 d D U P C -1
H39 H 0.044551 1.581130 0.008139 0.110 Uiso 0.5 1 calc R U P C -1
C40 C 0.0532(13) 1.4562(10) 0.1140(11) 0.086(3) Uani 0.5 1 d D U P C -1
H40 H 0.077424 1.477070 0.154679 0.103 Uiso 0.5 1 calc R U P C -1
C41 C 0.0415(13) 1.3637(10) 0.1423(10) 0.087(3) Uani 0.5 1 d D U P C -1
H41 H 0.064451 1.321929 0.199849 0.105 Uiso 0.5 1 calc R U P C -1
C42A C 0.0488(12) 1.1080(8) 0.1982(7) 0.077(3) Uani 0.5 1 d D U P D -1
H42A H 0.002275 1.081454 0.172406 0.092 Uiso 0.5 1 calc R U P D -1
C43A C 0.0211(10) 1.2016(8) 0.1810(7) 0.066(3) Uani 0.5 1 d D U P D -1
H43A H -0.040418 1.238719 0.141733 0.079 Uiso 0.5 1 calc R U P D -1
C44A C 0.0852(11) 1.2391(8) 0.2227(8) 0.069(3) Uani 0.5 1 d D U P D -1
H44A H 0.069540 1.302657 0.209910 0.083 Uiso 0.5 1 calc R U P D -1
C45A C 0.1714(12) 1.1845(7) 0.2824(8) 0.064(3) Uani 0.5 1 d D U P D -1
H45A H 0.210333 1.209688 0.313528 0.076 Uiso 0.5 1 calc R U P D -1
C46A C 0.2007(14) 1.0934(7) 0.2968(10) 0.063(3) Uani 0.5 1 d D U P D -1
H46A H 0.260704 1.056644 0.337453 0.076 Uiso 0.5 1 calc R U P D -1
C47A C 0.1433(17) 1.0535(9) 0.2523(10) 0.080(4) Uani 0.5 1 d D U P D -1
H47A H 0.168253 0.991918 0.258957 0.097 Uiso 0.5 1 calc R U P D -1

loop_
_atom_site_aniso_label
_atom_site_aniso_U_11
_atom_site_aniso_U_22
_atom_site_aniso_U_33
_atom_site_aniso_U_23
_atom_site_aniso_U_13
_atom_site_aniso_U_12
Br1 0.0813(4) 0.0650(4) 0.0518(3) -0.0049(3) -0.0371(3) -0.0029(3)
Br2 0.0573(3) 0.0664(4) 0.0611(4) -0.0167(3) 0.0235(3) -0.0111(3)
Br3 0.0691(4) 0.0499(3) 0.0860(4) -0.0287(3) -0.0378(3) -0.0085(2)
Br4 0.0521(3) 0.0535(3) 0.0467(3) -0.0289(2) -0.0062(2) 0.0049(2)
Al1 0.0344(6) 0.0359(6) 0.0278(6) -0.0122(5) -0.0063(5) -0.0054(5)
N1 0.0273(15) 0.0279(15) 0.0218(16) -0.0109(12) -0.0045(12) -0.0045(12)
N2 0.0281(15) 0.0284(16) 0.0202(15) -0.0087(12) -0.0016(12) -0.0050(12)
N3 0.0329(16) 0.0277(16) 0.0222(15) -0.0064(13) -0.0043(12) -0.0081(13)
C1 0.0293(18) 0.0197(16) 0.0176(16) -0.0062(13) -0.0026(14) -0.0064(13)
C2 0.0276(18) 0.0230(17) 0.0230(17) -0.0089(14) -0.0062(14) -0.0030(14)
C3 0.0260(18) 0.0272(18) 0.0260(18) -0.0119(15) -0.0001(14) -0.0041(14)
C4 0.0332(19) 0.0213(17) 0.0201(17) -0.0079(14) -0.0019(14) -0.0069(14)
C5 0.0288(18) 0.0253(17) 0.0221(17) -0.0096(14) -0.0093(14) -0.0018(14)
C6 0.0253(17) 0.0245(17) 0.0215(17) -0.0092(14) -0.0039(14) -0.0052(13)
C7 0.0229(18) 0.038(2) 0.0300(19) -0.0172(17) -0.0030(15) -0.0009(15)
C8 0.028(2) 0.052(3) 0.037(2) -0.017(2) 0.0007(17) -0.0109(18)
C9 0.030(2) 0.051(3) 0.038(2) -0.018(2) -0.0109(17) 0.0022(18)
C10 0.034(2) 0.045(2) 0.044(2) -0.025(2) -0.0080(18) 0.0063(18)
C11 0.031(2) 0.043(2) 0.031(2) -0.0163(18) -0.0111(16) 0.0023(17)
C12 0.026(2) 0.080(3) 0.050(3) -0.034(3) -0.0126(19) 0.009(2)
C13 0.048(3) 0.044(2) 0.040(2) -0.013(2) -0.019(2) 0.009(2)
C14 0.028(2) 0.057(3) 0.042(2) -0.026(2) -0.0104(17) -0.0048(18)
C15 0.042(2) 0.038(2) 0.0176(17) -0.0143(16) -0.0004(15) -0.0060(17)
C16 0.077(3) 0.044(3) 0.028(2) -0.020(2) -0.005(2) 0.003(2)
C17 0.075(3) 0.056(3) 0.024(2) -0.012(2) 0.008(2) -0.032(3)
C18 0.054(3) 0.068(3) 0.029(2) -0.026(2) -0.010(2) 0.001(2)
C19 0.0260(18) 0.0249(18) 0.0219(17) -0.0073(14) -0.0074(14) -0.0030(14)
C20 0.035(2) 0.042(2) 0.0201(18) -0.0104(16) -0.0032(15) -0.0076(17)
C21 0.038(2) 0.035(2) 0.0213(18) -0.0033(16) -0.0072(16) -0.0090(17)
C22 0.049(2) 0.029(2) 0.034(2) -0.0127(17) -0.0061(18) -0.0106(17)
C23 0.059(3) 0.053(3) 0.049(3) -0.019(2) -0.006(2) -0.029(2)
C24 0.073(4) 0.036(3) 0.087(4) -0.029(3) -0.030(3) 0.001(2)
C25 0.042(2) 0.0291(19) 0.031(2) -0.0141(16) -0.0057(17) -0.0076(16)
C26 0.048(2) 0.034(2) 0.038(2) -0.0150(18) 0.0017(19) -0.0159(18)
C27 0.051(3) 0.035(2) 0.055(3) -0.019(2) -0.003(2) 0.0028(19)
C28 0.065(3) 0.063(3) 0.024(2) -0.021(2) 0.001(2) -0.014(2)
C29 0.070(3) 0.043(3) 0.027(2) 0.0011(19) -0.004(2) -0.019(2)
B1 0.025(2) 0.026(2) 0.027(2) -0.0108(17) -0.0043(16) -0.0025(15)
C42B 0.091(8) 0.125(9) 0.130(9) -0.061(8) -0.047(7) 0.001(7)
C43B 0.084(7) 0.113(8) 0.133(9) -0.061(7) -0.048(6) 0.009(6)
C44B 0.083(7) 0.111(8) 0.131(8) -0.064(7) -0.046(6) 0.028(6)
C45B 0.092(7) 0.105(8) 0.139(9) -0.076(7) -0.052(6) 0.031(6)
C46B 0.091(8) 0.110(9) 0.148(10) -0.062(8) -0.054(7) 0.011(7)
C47B 0.095(8) 0.124(9) 0.137(9) -0.056(8) -0.043(7) 0.003(7)
C30 0.046(10) 0.051(7) 0.030(9) -0.008(7) 0.017(6) -0.019(7)
C31 0.043(10) 0.034(7) 0.039(10) -0.010(7) 0.009(7) -0.015(7)
C32 0.040(10) 0.043(5) 0.040(9) -0.019(6) 0.015(6) -0.017(7)
C33 0.050(10) 0.044(5) 0.025(8) -0.011(6) 0.016(6) -0.025(6)
C34 0.044(10) 0.033(5) 0.034(8) -0.004(6) 0.005(6) -0.021(7)
C35 0.036(10) 0.043(7) 0.046(11) -0.019(7) 0.015(7) -0.015(7)
C36 0.052(7) 0.111(9) 0.111(9) -0.058(7) 0.005(6) 0.000(6)
C37 0.052(7) 0.162(11) 0.102(8) -0.086(8) -0.018(7) 0.002(8)
C38 0.076(16) 0.151(11) 0.072(9) -0.036(9) 0.025(9) -0.016(11)
C39 0.045(9) 0.102(10) 0.106(10) -0.031(7) 0.005(8) 0.000(8)
C40 0.051(6) 0.119(8) 0.103(8) -0.064(7) -0.019(6) 0.015(7)
C41 0.062(7) 0.112(8) 0.082(8) -0.044(7) -0.009(6) 0.019(7)
C42A 0.102(9) 0.088(6) 0.045(6) -0.010(5) -0.030(6) -0.042(6)
C43A 0.046(5) 0.096(6) 0.044(5) -0.015(5) -0.015(4) 0.001(5)
C44A 0.078(7) 0.065(6) 0.066(7) -0.034(5) -0.017(5) 0.020(5)
C45A 0.083(7) 0.056(5) 0.062(6) -0.030(5) -0.024(5) 0.000(5)
C46A 0.085(9) 0.058(5) 0.070(8) -0.040(6) -0.040(6) 0.003(5)
C47A 0.136(12) 0.057(7) 0.071(8) -0.023(6) -0.056(8) -0.025(7)

loop_
_atom_type_symbol
_atom_type_description
_atom_type_scat_dispersion_real
_atom_type_scat_dispersion_imag
_atom_type_scat_source
C C 0.0181 0.0091 'International Tables Vol C Tables 4.2.6.8 and 6.1.1.4'
H H 0.0000 0.0000 'International Tables Vol C Tables 4.2.6.8 and 6.1.1.4'
Al Al 0.2130 0.2455 'International Tables Vol C Tables 4.2.6.8 and 6.1.1.4'
B B 0.0090 0.0039 'International Tables Vol C Tables 4.2.6.8 and 6.1.1.4'
Br Br -0.6763 1.2805 'International Tables Vol C Tables 4.2.6.8 and 6.1.1.4'
N N 0.0311 0.0180 'International Tables Vol C Tables 4.2.6.8 and 6.1.1.4'

loop_
_geom_angle_atom_site_label_1
_geom_angle_atom_site_label_2
_geom_angle_atom_site_label_3
_geom_angle
_geom_angle_site_symmetry_1
_geom_angle_site_symmetry_3
_geom_angle_publ_flag
Br1 Al1 Br3 109.78(5) . . ?
Br1 Al1 Br4 110.41(5) . . ?
Br2 Al1 Br1 109.25(5) . . ?
Br2 Al1 Br3 110.32(5) . . ?
Br2 Al1 Br4 108.89(5) . . ?
Br3 Al1 Br4 108.18(5) . . ?
B1 N1 C1 178.6(4) . . ?
C19 N2 C20 109.0(3) . . ?
C19 N2 C25 127.2(3) . . ?
C20 N2 C25 123.8(3) . . ?
C19 N3 C21 109.6(3) . . ?
C19 N3 C22 122.1(3) . . ?
C21 N3 C22 128.3(3) . . ?
N1 C1 C2 119.3(3) . . ?
N1 C1 C6 119.5(3) . . ?
C6 C1 C2 121.2(3) . . ?
C1 C2 C11 123.0(3) . . ?
C3 C2 C1 117.1(3) . . ?
C3 C2 C11 119.9(3) . . ?
C2 C3 H3 118.2 . . ?
C2 C3 C4 123.6(3) . . ?
C4 C3 H3 118.2 . . ?
C3 C4 C15 119.7(3) . . ?
C5 C4 C3 117.4(3) . . ?
C5 C4 C15 122.9(3) . . ?
C4 C5 H5 118.5 . . ?
C4 C5 C6 123.0(3) . . ?
C6 C5 H5 118.5 . . ?
C1 C6 C7 122.6(3) . . ?
C5 C6 C1 117.7(3) . . ?
C5 C6 C7 119.7(3) . . ?
C6 C7 C9 112.2(3) . . ?
C8 C7 C6 109.5(3) . . ?
C8 C7 C9 106.1(3) . . ?
C10 C7 C6 110.7(3) . . ?
C10 C7 C8 112.2(3) . . ?
C10 C7 C9 106.1(3) . . ?
C7 C8 H8A 109.5 . . ?
C7 C8 H8B 109.5 . . ?
C7 C8 H8C 109.5 . . ?
H8A C8 H8B 109.5 . . ?
H8A C8 H8C 109.5 . . ?
H8B C8 H8C 109.5 . . ?
C7 C9 H9A 109.5 . . ?
C7 C9 H9B 109.5 . . ?
C7 C9 H9C 109.5 . . ?
H9A C9 H9B 109.5 . . ?
H9A C9 H9C 109.5 . . ?
H9B C9 H9C 109.5 . . ?
C7 C10 H10A 109.5 . . ?
C7 C10 H10B 109.5 . . ?
C7 C10 H10C 109.5 . . ?
H10A C10 H10B 109.5 . . ?
H10A C10 H10C 109.5 . . ?
H10B C10 H10C 109.5 . . ?
C12 C11 C2 111.4(3) . . ?
C12 C11 C13 106.1(4) . . ?
C12 C11 C14 106.7(4) . . ?
C13 C11 C2 111.1(3) . . ?
C14 C11 C2 110.4(3) . . ?
C14 C11 C13 111.0(4) . . ?
C11 C12 H12A 109.5 . . ?
C11 C12 H12B 109.5 . . ?
C11 C12 H12C 109.5 . . ?
H12A C12 H12B 109.5 . . ?
H12A C12 H12C 109.5 . . ?
H12B C12 H12C 109.5 . . ?
C11 C13 H13A 109.5 . . ?
C11 C13 H13B 109.5 . . ?
C11 C13 H13C 109.5 . . ?
H13A C13 H13B 109.5 . . ?
H13A C13 H13C 109.5 . . ?
H13B C13 H13C 109.5 . . ?
C11 C14 H14A 109.5 . . ?
C11 C14 H14B 109.5 . . ?
C11 C14 H14C 109.5 . . ?
H14A C14 H14B 109.5 . . ?
H14A C14 H14C 109.5 . . ?
H14B C14 H14C 109.5 . . ?
C16 C15 C4 109.8(3) . . ?
C16 C15 C17 110.9(4) . . ?
C16 C15 C18 107.8(4) . . ?
C17 C15 C4 108.8(3) . . ?
C17 C15 C18 107.1(4) . . ?
C18 C15 C4 112.4(3) . . ?
C15 C16 H16A 109.5 . . ?
C15 C16 H16B 109.5 . . ?
C15 C16 H16C 109.5 . . ?
H16A C16 H16B 109.5 . . ?
H16A C16 H16C 109.5 . . ?
H16B C16 H16C 109.5 . . ?
C15 C17 H17A 109.5 . . ?
C15 C17 H17B 109.5 . . ?
C15 C17 H17C 109.5 . . ?
H17A C17 H17B 109.5 . . ?
H17A C17 H17C 109.5 . . ?
H17B C17 H17C 109.5 . . ?
C15 C18 H18A 109.5 . . ?
C15 C18 H18B 109.5 . . ?
C15 C18 H18C 109.5 . . ?
H18A C18 H18B 109.5 . . ?
H18A C18 H18C 109.5 . . ?
H18B C18 H18C 109.5 . . ?
N2 C19 N3 107.4(3) . . ?
N2 C19 B1 129.0(3) . . ?
N3 C19 B1 123.6(3) . . ?
N2 C20 C28 123.0(4) . . ?
C21 C20 N2 107.2(3) . . ?
C21 C20 C28 129.8(4) . . ?
N3 C21 C29 125.5(4) . . ?
C20 C21 N3 106.8(3) . . ?
C20 C21 C29 127.7(4) . . ?
N3 C22 H22 106.6 . . ?
N3 C22 C23 110.2(4) . . ?
N3 C22 C24 112.3(4) . . ?
C23 C22 H22 106.6 . . ?
C24 C22 H22 106.6 . . ?
C24 C22 C23 114.1(4) . . ?
C22 C23 H23A 109.5 . . ?
C22 C23 H23B 109.5 . . ?
C22 C23 H23C 109.5 . . ?
H23A C23 H23B 109.5 . . ?
H23A C23 H23C 109.5 . . ?
H23B C23 H23C 109.5 . . ?
C22 C24 H24A 109.5 . . ?
C22 C24 H24B 109.5 . . ?
C22 C24 H24C 109.5 . . ?
H24A C24 H24B 109.5 . . ?
H24A C24 H24C 109.5 . . ?
H24B C24 H24C 109.5 . . ?
N2 C25 H25 107.1 . . ?
N2 C25 C26 112.5(3) . . ?
N2 C25 C27 109.8(3) . . ?
C26 C25 H25 107.1 . . ?
C26 C25 C27 113.0(4) . . ?
C27 C25 H25 107.1 . . ?
C25 C26 H26A 109.5 . . ?
C25 C26 H26B 109.5 . . ?
C25 C26 H26C 109.5 . . ?
H26A C26 H26B 109.5 . . ?
H26A C26 H26C 109.5 . . ?
H26B C26 H26C 109.5 . . ?
C25 C27 H27A 109.5 . . ?
C25 C27 H27B 109.5 . . ?
C25 C27 H27C 109.5 . . ?
H27A C27 H27B 109.5 . . ?
H27A C27 H27C 109.5 . . ?
H27B C27 H27C 109.5 . . ?
C20 C28 H28A 109.5 . . ?
C20 C28 H28B 109.5 . . ?
C20 C28 H28C 109.5 . . ?
H28A C28 H28B 109.5 . . ?
H28A C28 H28C 109.5 . . ?
H28B C28 H28C 109.5 . . ?
C21 C29 H29A 109.5 . . ?
C21 C29 H29B 109.5 . . ?
C21 C29 H29C 109.5 . . ?
H29A C29 H29B 109.5 . . ?
H29A C29 H29C 109.5 . . ?
H29B C29 H29C 109.5 . . ?
N1 B1 C19 173.5(4) . . ?
C43B C42B H42B 121.1 . . ?
C47B C42B H42B 121.1 . . ?
C47B C42B C43B 117.8(15) . . ?
C42B C43B H43B 119.4 . . ?
C44B C43B C42B 121.3(15) . . ?
C44B C43B H43B 119.4 . . ?
C43B C44B H44B 120.0 . . ?
C43B C44B C45B 120.0(14) . . ?
C45B C44B H44B 120.0 . . ?
C44B C45B H45B 120.2 . . ?
C46B C45B C44B 119.6(13) . . ?
C46B C45B H45B 120.2 . . ?
C45B C46B H46B 120.3 . . ?
C45B C46B C47B 119.4(14) . . ?
C47B C46B H46B 120.3 . . ?
C42B C47B C46B 121.6(15) . . ?
C42B C47B H47B 119.2 . . ?
C46B C47B H47B 119.2 . . ?
C31 C30 H30 120.0 . . ?
C31 C30 C35 119.9(10) . . ?
C35 C30 H30 120.0 . . ?
C30 C31 H31 120.1 . . ?
C32 C31 C30 119.7(10) . . ?
C32 C31 H31 120.1 . . ?
C31 C32 H32 120.0 . . ?
C33 C32 C31 120.0(10) . . ?
C33 C32 H32 120.0 . . ?
C32 C33 H33 119.6 . . ?
C34 C33 C32 120.8(10) . . ?
C34 C33 H33 119.6 . . ?
C33 C34 H34 120.1 . . ?
C33 C34 C35 119.8(10) . . ?
C35 C34 H34 120.1 . . ?
C30 C35 H35 120.2 . . ?
C34 C35 C30 119.7(11) . . ?
C34 C35 H35 120.2 . . ?
C37 C36 H36 121.2 . . ?
C41 C36 H36 121.2 . . ?
C41 C36 C37 117.7(13) . . ?
C36 C37 H37 118.9 . . ?
C38 C37 C36 122.2(14) . . ?
C38 C37 H37 118.9 . . ?
C37 C38 H38 120.4 . . ?
C37 C38 C39 119.2(13) . . ?
C39 C38 H38 120.4 . . ?
C38 C39 H39 120.9 . . ?
C40 C39 C38 118.1(13) . . ?
C40 C39 H39 120.9 . . ?
C39 C40 H40 119.1 . . ?
C39 C40 C41 121.8(13) . . ?
C41 C40 H40 119.1 . . ?
C36 C41 C40 120.9(13) . . ?
C36 C41 H41 119.6 . . ?
C40 C41 H41 119.6 . . ?
C43A C42A H42A 119.4 . . ?
C47A C42A H42A 119.4 . . ?
C47A C42A C43A 121.2(9) . . ?
C42A C43A H43A 120.5 . . ?
C44A C43A C42A 119.0(9) . . ?
C44A C43A H43A 120.5 . . ?
C43A C44A H44A 119.7 . . ?
C45A C44A C43A 120.5(9) . . ?
C45A C44A H44A 119.7 . . ?
C44A C45A H45A 120.0 . . ?
C46A C45A C44A 120.0(9) . . ?
C46A C45A H45A 120.0 . . ?
C45A C46A H46A 119.3 . . ?
C45A C46A C47A 121.4(11) . . ?
C47A C46A H46A 119.3 . . ?
C42A C47A C46A 117.5(10) . . ?
C42A C47A H47A 121.2 . . ?
C46A C47A H47A 121.2 . . ?

loop_
_geom_bond_atom_site_label_1
_geom_bond_atom_site_label_2
_geom_bond_distance
_geom_bond_site_symmetry_2
_geom_bond_publ_flag
Br1 Al1 2.2887(12) . ?
Br2 Al1 2.2778(13) . ?
Br3 Al1 2.2921(12) . ?
Br4 Al1 2.2981(13) . ?
N1 C1 1.389(5) . ?
N1 B1 1.224(5) . ?
N2 C19 1.342(5) . ?
N2 C20 1.380(5) . ?
N2 C25 1.486(5) . ?
N3 C19 1.346(5) . ?
N3 C21 1.370(5) . ?
N3 C22 1.494(5) . ?
C1 C2 1.420(5) . ?
C1 C6 1.419(5) . ?
C2 C3 1.391(5) . ?
C2 C11 1.549(5) . ?
C3 H3 0.9300 . ?
C3 C4 1.392(5) . ?
C4 C5 1.390(5) . ?
C4 C15 1.532(5) . ?
C5 H5 0.9300 . ?
C5 C6 1.393(5) . ?
C6 C7 1.540(5) . ?
C7 C8 1.538(6) . ?
C7 C9 1.545(5) . ?
C7 C10 1.535(6) . ?
C8 H8A 0.9600 . ?
C8 H8B 0.9600 . ?
C8 H8C 0.9600 . ?
C9 H9A 0.9600 . ?
C9 H9B 0.9600 . ?
C9 H9C 0.9600 . ?
C10 H10A 0.9600 . ?
C10 H10B 0.9600 . ?
C10 H10C 0.9600 . ?
C11 C12 1.531(6) . ?
C11 C13 1.544(6) . ?
C11 C14 1.537(6) . ?
C12 H12A 0.9600 . ?
C12 H12B 0.9600 . ?
C12 H12C 0.9600 . ?
C13 H13A 0.9600 . ?
C13 H13B 0.9600 . ?
C13 H13C 0.9600 . ?
C14 H14A 0.9600 . ?
C14 H14B 0.9600 . ?
C14 H14C 0.9600 . ?
C15 C16 1.520(6) . ?
C15 C17 1.529(6) . ?
C15 C18 1.531(6) . ?
C16 H16A 0.9600 . ?
C16 H16B 0.9600 . ?
C16 H16C 0.9600 . ?
C17 H17A 0.9600 . ?
C17 H17B 0.9600 . ?
C17 H17C 0.9600 . ?
C18 H18A 0.9600 . ?
C18 H18B 0.9600 . ?
C18 H18C 0.9600 . ?
C19 B1 1.527(5) . ?
C20 C21 1.361(6) . ?
C20 C28 1.486(6) . ?
C21 C29 1.495(6) . ?
C22 H22 0.9800 . ?
C22 C23 1.524(6) . ?
C22 C24 1.505(7) . ?
C23 H23A 0.9600 . ?
C23 H23B 0.9600 . ?
C23 H23C 0.9600 . ?
C24 H24A 0.9600 . ?
C24 H24B 0.9600 . ?
C24 H24C 0.9600 . ?
C25 H25 0.9800 . ?
C25 C26 1.505(6) . ?
C25 C27 1.519(6) . ?
C26 H26A 0.9600 . ?
C26 H26B 0.9600 . ?
C26 H26C 0.9600 . ?
C27 H27A 0.9600 . ?
C27 H27B 0.9600 . ?
C27 H27C 0.9600 . ?
C28 H28A 0.9600 . ?
C28 H28B 0.9600 . ?
C28 H28C 0.9600 . ?
C29 H29A 0.9600 . ?
C29 H29B 0.9600 . ?
C29 H29C 0.9600 . ?
C42B H42B 0.9300 . ?
C42B C43B 1.368(12) . ?
C42B C47B 1.364(12) . ?
C43B H43B 0.9300 . ?
C43B C44B 1.360(11) . ?
C44B H44B 0.9300 . ?
C44B C45B 1.369(11) . ?
C45B H45B 0.9300 . ?
C45B C46B 1.361(12) . ?
C46B H46B 0.9300 . ?
C46B C47B 1.368(12) . ?
C47B H47B 0.9300 . ?
C30 H30 0.9300 . ?
C30 C31 1.376(11) . ?
C30 C35 1.379(12) . ?
C31 H31 0.9300 . ?
C31 C32 1.370(11) . ?
C32 H32 0.9300 . ?
C32 C33 1.363(11) . ?
C33 H33 0.9300 . ?
C33 C34 1.362(12) . ?
C34 H34 0.9300 . ?
C34 C35 1.374(11) . ?
C35 H35 0.9300 . ?
C36 H36 0.9300 . ?
C36 C37 1.370(14) . ?
C36 C41 1.355(13) . ?
C37 H37 0.9300 . ?
C37 C38 1.361(16) . ?
C38 H38 0.9300 . ?
C38 C39 1.389(13) . ?
C39 H39 0.9300 . ?
C39 C40 1.354(16) . ?
C40 H40 0.9300 . ?
C40 C41 1.359(14) . ?
C41 H41 0.9300 . ?
C42A H42A 0.9300 . ?
C42A C43A 1.378(12) . ?
C42A C47A 1.367(12) . ?
C43A H43A 0.9300 . ?
C43A C44A 1.366(11) . ?
C44A H44A 0.9300 . ?
C44A C45A 1.356(11) . ?
C45A H45A 0.9300 . ?
C45A C46A 1.351(11) . ?
C46A H46A 0.9300 . ?
C46A C47A 1.386(11) . ?
C47A H47A 0.9300 . ?

loop_
_geom_torsion_atom_site_label_1
_geom_torsion_atom_site_label_2
_geom_torsion_atom_site_label_3
_geom_torsion_atom_site_label_4
_geom_torsion
_geom_torsion_site_symmetry_1
_geom_torsion_site_symmetry_2
_geom_torsion_site_symmetry_3
_geom_torsion_site_symmetry_4
_geom_torsion_publ_flag
N1 C1 C2 C3 -177.5(3) . . . . ?
N1 C1 C2 C11 2.3(5) . . . . ?
N1 C1 C6 C5 177.1(3) . . . . ?
N1 C1 C6 C7 -1.9(5) . . . . ?
N2 C20 C21 N3 -0.3(4) . . . . ?
N2 C20 C21 C29 -178.0(4) . . . . ?
C1 C2 C3 C4 0.5(5) . . . . ?
C1 C2 C11 C12 -179.4(4) . . . . ?
C1 C2 C11 C13 -61.3(5) . . . . ?
C1 C2 C11 C14 62.2(5) . . . . ?
C1 C6 C7 C8 64.6(4) . . . . ?
C1 C6 C7 C9 -177.9(3) . . . . ?
C1 C6 C7 C10 -59.6(5) . . . . ?
C2 C1 C6 C5 -2.0(5) . . . . ?
C2 C1 C6 C7 179.0(3) . . . . ?
C2 C3 C4 C5 -2.0(5) . . . . ?
C2 C3 C4 C15 177.8(3) . . . . ?
C3 C2 C11 C12 0.3(5) . . . . ?
C3 C2 C11 C13 118.4(4) . . . . ?
C3 C2 C11 C14 -118.0(4) . . . . ?
C3 C4 C5 C6 1.5(5) . . . . ?
C3 C4 C15 C16 -55.8(5) . . . . ?
C3 C4 C15 C17 65.7(5) . . . . ?
C3 C4 C15 C18 -175.8(4) . . . . ?
C4 C5 C6 C1 0.4(5) . . . . ?
C4 C5 C6 C7 179.4(3) . . . . ?
C5 C4 C15 C16 124.0(4) . . . . ?
C5 C4 C15 C17 -114.6(4) . . . . ?
C5 C4 C15 C18 3.9(5) . . . . ?
C5 C6 C7 C8 -114.3(4) . . . . ?
C5 C6 C7 C9 3.2(5) . . . . ?
C5 C6 C7 C10 121.5(4) . . . . ?
C6 C1 C2 C3 1.6(5) . . . . ?
C6 C1 C2 C11 -178.6(3) . . . . ?
C11 C2 C3 C4 -179.3(3) . . . . ?
C15 C4 C5 C6 -178.3(3) . . . . ?
C19 N2 C20 C21 0.2(4) . . . . ?
C19 N2 C20 C28 -178.4(4) . . . . ?
C19 N2 C25 C26 38.1(5) . . . . ?
C19 N2 C25 C27 -88.6(5) . . . . ?
C19 N3 C21 C20 0.3(4) . . . . ?
C19 N3 C21 C29 178.0(4) . . . . ?
C19 N3 C22 C23 110.5(4) . . . . ?
C19 N3 C22 C24 -121.2(4) . . . . ?
C20 N2 C19 N3 -0.1(4) . . . . ?
C20 N2 C19 B1 179.5(4) . . . . ?
C20 N2 C25 C26 -144.4(4) . . . . ?
C20 N2 C25 C27 88.8(4) . . . . ?
C21 N3 C19 N2 -0.1(4) . . . . ?
C21 N3 C19 B1 -179.7(3) . . . . ?
C21 N3 C22 C23 -70.0(5) . . . . ?
C21 N3 C22 C24 58.4(6) . . . . ?
C22 N3 C19 N2 179.5(3) . . . . ?
C22 N3 C19 B1 -0.1(5) . . . . ?
C22 N3 C21 C20 -179.3(4) . . . . ?
C22 N3 C21 C29 -1.6(7) . . . . ?
C25 N2 C19 N3 177.7(3) . . . . ?
C25 N2 C19 B1 -2.7(6) . . . . ?
C25 N2 C20 C21 -177.6(3) . . . . ?
C25 N2 C20 C28 3.7(6) . . . . ?
C28 C20 C21 N3 178.2(4) . . . . ?
C28 C20 C21 C29 0.5(8) . . . . ?
C42B C43B C44B C45B -0.7(15) . . . . ?
C43B C42B C47B C46B -5(3) . . . . ?
C43B C44B C45B C46B 2(2) . . . . ?
C44B C45B C46B C47B -6(3) . . . . ?
C45B C46B C47B C42B 7(3) . . . . ?
C47B C42B C43B C44B 2.2(17) . . . . ?
C30 C31 C32 C33 0.0(19) . . . . ?
C31 C30 C35 C34 0(3) . . . . ?
C31 C32 C33 C34 0(3) . . . . ?
C32 C33 C34 C35 0(2) . . . . ?
C33 C34 C35 C30 0(3) . . . . ?
C35 C30 C31 C32 0.3(19) . . . . ?
C36 C37 C38 C39 0.3(15) . . . . ?
C37 C36 C41 C40 3.1(19) . . . . ?
C37 C38 C39 C40 -1.9(19) . . . . ?
C38 C39 C40 C41 4(2) . . . . ?
C39 C40 C41 C36 -5(3) . . . . ?
C41 C36 C37 C38 -0.8(15) . . . . ?
C42A C43A C44A C45A -2.2(14) . . . . ?
C43A C42A C47A C46A 6(2) . . . . ?
C43A C44A C45A C46A 4.1(19) . . . . ?
C44A C45A C46A C47A -1(2) . . . . ?
C45A C46A C47A C42A -4(3) . . . . ?
C47A C42A C43A C44A -3.1(15) . . . . ?
